data_4316732
loop_
_publ_author_name
'Val Phillips'
'Kathryn J. Willard'
'James A. Golen'
'Curtis J. Moore'
'Arnold L. Rheingold'
'Linda H. Doerrer'

_publ_section_title
;
 Electronic Influences on Metallophilic Interactions in
 [Pt(tpy)X][Au(C6F5)2] Double Salts
;
_journal_name_full 'Inorganic Chemistry'
_journal_page_first 9265
_journal_page_last 9274
_journal_paper_doi 10.1021/ic1008208
_journal_volume 49
_journal_year 2010
_chemical_formula_sum 'C49 H41 F12 N7 O2 P2 Pt2'
_chemical_formula_weight 1440.01
_chemical_name_systematic
;
? 
;
_space_group_IT_number 2
_symmetry_cell_setting triclinic
_symmetry_space_group_name_Hall '-P 1'
_symmetry_space_group_name_H-M 'P -1'
_atom_sites_solution_hydrogens geom
_atom_sites_solution_primary direct
_atom_sites_solution_secondary difmap
_audit_creation_method SHELXL-97
_cell_angle_alpha 89.604(4)
_cell_angle_beta 69.444(4)
_cell_angle_gamma 71.091(4)
_cell_formula_units_Z 2
_cell_length_a 13.1966(17)
_cell_length_b 14.043(2)
_cell_length_c 14.635(2)
_cell_measurement_reflns_used 3075
_cell_measurement_temperature 100(2)
_cell_measurement_theta_max 27.88
_cell_measurement_theta_min 2.66
_cell_volume 2384.9(6)
_computing_cell_refinement 'Bruker SMART'
_computing_data_collection 'Bruker SMART'
_computing_data_reduction 'Bruker SAINT'
_computing_molecular_graphics 'Bruker SHELXTL'
_computing_publication_material 'Bruker SHELXTL'
_computing_structure_refinement 'SHELXL-97 (Sheldrick, 1997)'
_computing_structure_solution 'SHELXS-97 (Sheldrick, 1990)'
_diffrn_ambient_temperature 100(2)
_diffrn_measured_fraction_theta_full 0.979
_diffrn_measured_fraction_theta_max 0.907
_diffrn_measurement_device_type 'CCD area detector'
_diffrn_measurement_method 'phi and omega scans'
_diffrn_radiation_monochromator graphite
_diffrn_radiation_source 'fine-focus sealed tube'
_diffrn_radiation_type MoK\a
_diffrn_radiation_wavelength 0.71073
_diffrn_reflns_av_R_equivalents 0.0450
_diffrn_reflns_av_sigmaI/netI 0.0486
_diffrn_reflns_limit_h_max 15
_diffrn_reflns_limit_h_min -17
_diffrn_reflns_limit_k_max 18
_diffrn_reflns_limit_k_min -18
_diffrn_reflns_limit_l_max 18
_diffrn_reflns_limit_l_min -19
_diffrn_reflns_number 37063
_diffrn_reflns_theta_full 25.00
_diffrn_reflns_theta_max 28.35
_diffrn_reflns_theta_min 1.50
_exptl_absorpt_coefficient_mu 6.024
_exptl_absorpt_correction_T_max 0.7139
_exptl_absorpt_correction_T_min 0.3788
_exptl_absorpt_correction_type multi-scan
_exptl_absorpt_process_details sadabs
_exptl_crystal_colour bronze
_exptl_crystal_density_diffrn 2.005
_exptl_crystal_density_method 'not measured'
_exptl_crystal_description block
_exptl_crystal_F_000 1388
_exptl_crystal_size_max 0.20
_exptl_crystal_size_mid 0.06
_exptl_crystal_size_min 0.06
_refine_diff_density_max 3.033
_refine_diff_density_min -2.075
_refine_diff_density_rms 0.166
_refine_ls_extinction_method none
_refine_ls_goodness_of_fit_ref 1.007
_refine_ls_hydrogen_treatment mixed
_refine_ls_matrix_type full
_refine_ls_number_parameters 732
_refine_ls_number_reflns 10818
_refine_ls_number_restraints 45
_refine_ls_restrained_S_all 1.021
_refine_ls_R_factor_all 0.0599
_refine_ls_R_factor_gt 0.0423
_refine_ls_shift/su_max 0.037
_refine_ls_shift/su_mean 0.001
_refine_ls_structure_factor_coef Fsqd
_refine_ls_weighting_details 'calc w=1/[\s^2^(Fo^2^)+(0.1000P)^2^+0.0000P] where P=(Fo^2^+2Fc^2^)/3'
_refine_ls_weighting_scheme calc
_refine_ls_wR_factor_gt 0.1301
_refine_ls_wR_factor_ref 0.1446
_reflns_number_gt 8425
_reflns_number_total 10818
_reflns_threshold_expression >2sigma(I)
_cod_data_source_file ic1008208_si_001_2.cif
_cod_data_source_block lhd209_Compound_2
_cod_depositor_comments
;
The following automatic conversions were performed:

'_symmetry_cell_setting' value 'Triclinic' changed to 'triclinic'
according to the built-in table from CIF Core dictionary named
'cif_core.dic' version 2.4.1 from 2010-06-29.

Automatic conversion script
Id: cif_fix_values 1646 2011-03-28 12:23:43Z adriana 
;
_cod_original_cell_volume 2384.8(6)
_cod_database_code 4316732
_comments
;
Hydrogen atoms on DMF were not located. Eight were added to the 
unit card to correct the molecular formula and density and F000 value. 

Disorder of C(O)-H with CH3 noted and treated using EXYZ/EADP.

alert 417 - type A - short H...H contact . Various attempts were made
to located hydrogen atom positions on atom O2 of water and all resulted in
alert 417 - type A. Hydrogen atoms H2b and H2c were kept in the unit card and 
listing to illustrate the bonding arragnement. 
;

loop_
_symmetry_equiv_pos_as_xyz
'x, y, z'
'-x, -y, -z'

loop_
_atom_site_label
_atom_site_type_symbol
_atom_site_fract_x
_atom_site_fract_y
_atom_site_fract_z
_atom_site_U_iso_or_equiv
_atom_site_adp_type
_atom_site_occupancy
_atom_site_symmetry_multiplicity
_atom_site_calc_flag
_atom_site_refinement_flags
_atom_site_disorder_assembly
_atom_site_disorder_group
Pt1 Pt 0.63055(2) 0.50820(2) 0.474667(19) 0.02870(10) Uani 1 1 d . . .
N1 N 0.5928(4) 0.4740(5) 0.6138(4) 0.0294(13) Uani 1 1 d . . .
N2 N 0.5527(5) 0.6474(5) 0.5452(4) 0.0291(13) Uani 1 1 d . . .
N3 N 0.6446(5) 0.5871(5) 0.3581(4) 0.0319(14) Uani 1 1 d . . .
C1 C 0.6186(6) 0.3810(6) 0.6444(6) 0.0357(18) Uani 1 1 d . . .
H1A H 0.6562 0.3228 0.5967 0.043 Uiso 1 1 calc R . .
C2 C 0.5916(6) 0.3678(7) 0.7442(6) 0.0371(18) Uani 1 1 d . . .
H2A H 0.6103 0.3019 0.7642 0.045 Uiso 1 1 calc R . .
C3 C 0.5369(6) 0.4534(7) 0.8129(6) 0.040(2) Uani 1 1 d . . .
H3A H 0.5185 0.4467 0.8810 0.048 Uiso 1 1 calc R . .
C4 C 0.5091(6) 0.5493(7) 0.7818(6) 0.0373(18) Uani 1 1 d . . .
H4A H 0.4705 0.6083 0.8285 0.045 Uiso 1 1 calc R . .
C5 C 0.5374(6) 0.5577(6) 0.6851(5) 0.0326(17) Uani 1 1 d . . .
C6 C 0.5144(6) 0.6573(6) 0.6447(6) 0.0314(17) Uani 1 1 d . . .
C7 C 0.4600(6) 0.7526(7) 0.6952(6) 0.0390(19) Uani 1 1 d . . .
H7A H 0.4315 0.7619 0.7650 0.047 Uiso 1 1 calc R . .
C8 C 0.4472(6) 0.8353(6) 0.6425(6) 0.0390(18) Uani 1 1 d . . .
H8A H 0.4111 0.9018 0.6770 0.047 Uiso 1 1 calc R . .
C9 C 0.4859(6) 0.8231(6) 0.5405(6) 0.0400(19) Uani 1 1 d . . .
H9A H 0.4745 0.8803 0.5054 0.048 Uiso 1 1 calc R . .
C10 C 0.5420(6) 0.7249(6) 0.4906(6) 0.0347(17) Uani 1 1 d . . .
C11 C 0.5946(6) 0.6918(6) 0.3849(6) 0.0320(17) Uani 1 1 d . . .
C12 C 0.5968(6) 0.7577(6) 0.3138(6) 0.0355(17) Uani 1 1 d . . .
H12A H 0.5602 0.8288 0.3325 0.043 Uiso 1 1 calc R . .
C13 C 0.6535(7) 0.7188(7) 0.2146(6) 0.0420(19) Uani 1 1 d . . .
H13A H 0.6584 0.7631 0.1652 0.050 Uiso 1 1 calc R . .
C14 C 0.7026(6) 0.6144(7) 0.1891(6) 0.0400(19) Uani 1 1 d . . .
H14A H 0.7405 0.5868 0.1219 0.048 Uiso 1 1 calc R . .
C15 C 0.6961(6) 0.5512(7) 0.2614(5) 0.0340(17) Uani 1 1 d . . .
H15A H 0.7289 0.4800 0.2429 0.041 Uiso 1 1 calc R . .
C16 C 0.7101(6) 0.3704(6) 0.4010(5) 0.0317(16) Uani 1 1 d . . .
C17 C 0.7601(6) 0.2897(6) 0.3533(6) 0.0323(16) Uani 1 1 d . . .
C18 C 0.8233(6) 0.1922(6) 0.2921(5) 0.0296(15) Uani 1 1 d . . .
C19 C 0.8589(6) 0.1032(6) 0.3321(6) 0.0355(17) Uani 1 1 d . . .
H19A H 0.8423 0.1057 0.4008 0.043 Uiso 1 1 calc R . .
C20 C 0.9185(7) 0.0107(6) 0.2731(6) 0.0386(18) Uani 1 1 d . . .
H20A H 0.9443 -0.0494 0.3010 0.046 Uiso 1 1 calc R . .
C21 C 0.9396(7) 0.0066(7) 0.1749(6) 0.043(2) Uani 1 1 d . . .
H21A H 0.9789 -0.0570 0.1349 0.051 Uiso 1 1 calc R . .
C22 C 0.9052(7) 0.0923(7) 0.1328(6) 0.043(2) Uani 1 1 d . . .
H22A H 0.9201 0.0878 0.0643 0.052 Uiso 1 1 calc R . .
C23 C 0.8476(6) 0.1874(6) 0.1908(5) 0.0333(16) Uani 1 1 d . . .
H23A H 0.8257 0.2475 0.1615 0.040 Uiso 1 1 calc R . .
Pt2 Pt 0.863363(19) 0.52574(2) 0.507852(18) 0.02564(10) Uani 1 1 d . . .
N4 N 0.8995(5) 0.3809(4) 0.5416(4) 0.0264(12) Uani 1 1 d . . .
N5 N 0.9408(4) 0.4534(5) 0.3747(4) 0.0275(13) Uani 1 1 d . . .
N6 N 0.8509(4) 0.6457(5) 0.4303(4) 0.0277(13) Uani 1 1 d . . .
C24 C 0.8734(6) 0.3514(6) 0.6314(6) 0.0327(17) Uani 1 1 d . . .
H24A H 0.8369 0.4013 0.6872 0.039 Uiso 1 1 calc R . .
C25 C 0.8987(6) 0.2479(6) 0.6457(6) 0.0344(17) Uani 1 1 d . . .
H25A H 0.8805 0.2275 0.7098 0.041 Uiso 1 1 calc R . .
C26 C 0.9509(6) 0.1779(6) 0.5631(6) 0.0364(18) Uani 1 1 d . . .
H26A H 0.9654 0.1080 0.5703 0.044 Uiso 1 1 calc R . .
C27 C 0.9826(6) 0.2074(6) 0.4696(6) 0.0323(17) Uani 1 1 d . . .
H27A H 1.0226 0.1581 0.4133 0.039 Uiso 1 1 calc R . .
C28 C 0.9552(6) 0.3092(6) 0.4597(6) 0.0311(16) Uani 1 1 d . . .
C29 C 0.9819(6) 0.3497(6) 0.3643(6) 0.0301(16) Uani 1 1 d . . .
C30 C 1.0401(6) 0.2976(6) 0.2705(5) 0.0308(16) Uani 1 1 d . . .
H30A H 1.0695 0.2256 0.2607 0.037 Uiso 1 1 calc R . .
C31 C 1.0545(6) 0.3534(6) 0.1912(5) 0.0356(17) Uani 1 1 d . . .
H31A H 1.0951 0.3185 0.1266 0.043 Uiso 1 1 calc R . .
C32 C 1.0115(6) 0.4579(7) 0.2036(5) 0.0364(18) Uani 1 1 d . . .
H32A H 1.0205 0.4953 0.1487 0.044 Uiso 1 1 calc R . .
C33 C 0.9552(5) 0.5061(6) 0.2983(5) 0.0295(16) Uani 1 1 d . . .
C34 C 0.9011(6) 0.6190(6) 0.3288(6) 0.0306(16) Uani 1 1 d . . .
C35 C 0.8969(6) 0.6905(6) 0.2654(6) 0.0363(18) Uani 1 1 d . . .
H35A H 0.9320 0.6704 0.1965 0.044 Uiso 1 1 calc R . .
C36 C 0.8411(6) 0.7935(6) 0.3013(6) 0.0351(17) Uani 1 1 d . . .
H36A H 0.8355 0.8438 0.2578 0.042 Uiso 1 1 calc R . .
C37 C 0.7939(6) 0.8201(6) 0.4028(6) 0.0329(16) Uani 1 1 d . . .
H37A H 0.7568 0.8894 0.4296 0.040 Uiso 1 1 calc R . .
C38 C 0.8016(6) 0.7452(6) 0.4639(6) 0.0371(18) Uani 1 1 d . . .
H38A H 0.7707 0.7647 0.5329 0.044 Uiso 1 1 calc R . .
C39 C 0.7830(6) 0.6000(6) 0.6419(5) 0.0273(15) Uani 1 1 d . . .
C40 C 0.7313(5) 0.6466(6) 0.7239(5) 0.0289(16) Uani 1 1 d . . .
C41 C 0.6693(6) 0.7022(5) 0.8206(5) 0.0279(15) Uani 1 1 d . . .
C42 C 0.6462(6) 0.6538(6) 0.9049(5) 0.0348(17) Uani 1 1 d . . .
H42A H 0.6714 0.5818 0.8994 0.042 Uiso 1 1 calc R . .
C43 C 0.5874(7) 0.7094(7) 0.9959(5) 0.041(2) Uani 1 1 d . . .
H43A H 0.5705 0.6754 1.0527 0.050 Uiso 1 1 calc R . .
C44 C 0.5526(8) 0.8126(7) 1.0062(6) 0.048(2) Uani 1 1 d . . .
H44A H 0.5132 0.8499 1.0698 0.057 Uiso 1 1 calc R . .
C45 C 0.5746(9) 0.8628(8) 0.9243(7) 0.056(3) Uani 1 1 d . . .
H45A H 0.5509 0.9347 0.9314 0.067 Uiso 1 1 calc R . .
C46 C 0.6321(7) 0.8073(6) 0.8302(6) 0.041(2) Uani 1 1 d . . .
H46A H 0.6455 0.8417 0.7734 0.049 Uiso 1 1 calc R . .
P1 P 0.76423(18) 0.33144(16) 0.96129(14) 0.0373(5) Uani 1 1 d . . .
F1 F 0.7405(5) 0.2717(4) 0.8832(3) 0.0561(14) Uani 1 1 d . . .
F2 F 0.8884(4) 0.2465(4) 0.9389(4) 0.0529(13) Uani 1 1 d . . .
F3 F 0.7053(4) 0.2721(4) 1.0459(3) 0.0476(12) Uani 1 1 d . . .
F4 F 0.8233(4) 0.3906(4) 0.8771(3) 0.0492(12) Uani 1 1 d . . .
F5 F 0.6413(4) 0.4185(4) 0.9847(3) 0.0512(13) Uani 1 1 d . . .
F6 F 0.7854(4) 0.3929(4) 1.0415(3) 0.0463(12) Uani 1 1 d . . .
P2 P 0.71609(18) 0.03097(16) 0.64836(16) 0.0438(6) Uani 1 1 d D . .
F7 F 0.8288(13) 0.0053(13) 0.5517(11) 0.085(8) Uani 0.63(3) 1 d PD A 1
F8 F 0.6064(10) 0.0584(15) 0.7485(8) 0.046(5) Uani 0.63(3) 1 d PD A 1
F9 F 0.6675(11) 0.1380(9) 0.6161(13) 0.056(4) Uani 0.63(3) 1 d PD A 1
F10 F 0.7691(13) -0.0719(14) 0.686(2) 0.184(14) Uani 0.63(3) 1 d PD A 1
F11 F 0.657(2) -0.0178(19) 0.5984(10) 0.131(10) Uani 0.63(3) 1 d PD A 1
F12 F 0.7782(18) 0.080(2) 0.7004(13) 0.107(7) Uani 0.63(3) 1 d PD A 1
F7A F 0.8181(17) 0.013(2) 0.5425(13) 0.045(7) Uani 0.37(3) 1 d PD A 2
F8A F 0.611(2) 0.044(2) 0.7456(15) 0.082(15) Uani 0.37(3) 1 d PD A 2
F9A F 0.677(2) 0.1468(11) 0.640(2) 0.074(10) Uani 0.37(3) 1 d PD A 2
F10A F 0.749(2) -0.0889(10) 0.6438(14) 0.058(6) Uani 0.37(3) 1 d PD A 2
F11A F 0.6371(15) 0.0210(15) 0.5873(16) 0.051(6) Uani 0.37(3) 1 d PD A 2
F12A F 0.795(3) 0.035(3) 0.702(2) 0.107(7) Uani 0.37(3) 1 d PD A 2
N7 N 0.7563(5) -0.0350(5) 0.0214(5) 0.0432(17) Uani 1 1 d D . .
C47 C 0.7550(7) 0.0268(8) -0.0568(7) 0.055(3) Uani 1 1 d . B .
H47A H 0.8138 -0.0120 -0.1188 0.083 Uiso 1 1 calc R . .
H47B H 0.7715 0.0872 -0.0432 0.083 Uiso 1 1 calc R . .
H47C H 0.6790 0.0473 -0.0618 0.083 Uiso 1 1 calc R . .
C48 C 0.6840(8) 0.0058(7) 0.1211(6) 0.054(3) Uani 0.511(7) 1 d PD B 3
O1 O 0.6891(10) -0.0534(9) 0.1914(8) 0.049(3) Uani 0.511(7) 1 d PD B 3
C49 C 0.6840(8) 0.0058(7) 0.1211(6) 0.054(3) Uani 0.511(7) 1 d PD B 3
C48A C 0.8236(7) -0.1391(6) -0.0035(6) 0.049(3) Uani 0.489(7) 1 d PD B 4
O1A O 0.8305(10) -0.1943(9) 0.0639(9) 0.052(4) Uani 0.489(7) 1 d PD B 4
C49A C 0.8236(7) -0.1391(6) -0.0035(6) 0.049(3) Uani 0.489(7) 1 d PD B 4
O2 O 1.0215(6) 0.3928(6) 0.9785(5) 0.0568(17) Uani 1 1 d D . .
H2C H 1.004(9) 0.461(2) 0.986(10) 0.085 Uiso 1 1 d D . .
H2B H 0.968(7) 0.363(7) 0.988(9) 0.085 Uiso 1 1 d D . .

loop_
_atom_site_aniso_label
_atom_site_aniso_U_11
_atom_site_aniso_U_22
_atom_site_aniso_U_33
_atom_site_aniso_U_23
_atom_site_aniso_U_13
_atom_site_aniso_U_12
Pt1 0.01745(14) 0.03788(18) 0.02456(16) -0.00612(11) -0.00418(10) -0.00530(11)
N1 0.016(2) 0.034(3) 0.031(3) -0.003(3) -0.006(2) -0.002(2)
N2 0.019(3) 0.038(3) 0.023(3) -0.007(3) -0.003(2) -0.006(2)
N3 0.025(3) 0.045(4) 0.023(3) 0.000(3) -0.005(2) -0.013(3)
C1 0.022(3) 0.043(5) 0.035(4) -0.007(3) -0.006(3) -0.006(3)
C2 0.024(3) 0.044(5) 0.043(4) 0.009(4) -0.012(3) -0.013(3)
C3 0.025(3) 0.060(6) 0.030(4) -0.008(4) -0.005(3) -0.015(4)
C4 0.032(4) 0.049(5) 0.031(4) -0.007(3) -0.009(3) -0.016(3)
C5 0.022(3) 0.045(5) 0.026(4) -0.005(3) -0.004(3) -0.008(3)
C6 0.017(3) 0.042(4) 0.027(4) -0.012(3) -0.002(3) -0.007(3)
C7 0.030(4) 0.050(5) 0.034(4) -0.006(4) -0.012(3) -0.010(3)
C8 0.031(4) 0.041(4) 0.033(4) -0.010(3) -0.007(3) -0.003(3)
C9 0.030(4) 0.035(4) 0.048(5) -0.004(4) -0.013(4) -0.003(3)
C10 0.020(3) 0.048(5) 0.033(4) -0.004(3) -0.009(3) -0.008(3)
C11 0.019(3) 0.044(4) 0.030(4) -0.006(3) -0.008(3) -0.008(3)
C12 0.022(3) 0.040(4) 0.038(4) -0.002(3) -0.008(3) -0.006(3)
C13 0.042(4) 0.049(5) 0.036(4) 0.011(4) -0.017(4) -0.015(4)
C14 0.025(4) 0.055(5) 0.034(4) -0.003(4) -0.005(3) -0.014(3)
C15 0.021(3) 0.051(5) 0.029(4) -0.007(3) -0.007(3) -0.012(3)
C16 0.020(3) 0.043(4) 0.028(4) 0.003(3) -0.007(3) -0.008(3)
C17 0.024(3) 0.038(4) 0.032(4) 0.002(3) -0.009(3) -0.009(3)
C18 0.023(3) 0.033(4) 0.028(3) -0.005(3) -0.007(3) -0.008(3)
C19 0.031(4) 0.040(4) 0.035(4) 0.006(3) -0.012(3) -0.011(3)
C20 0.045(4) 0.029(4) 0.042(4) 0.009(3) -0.018(4) -0.011(3)
C21 0.047(5) 0.037(4) 0.039(4) -0.004(4) -0.012(4) -0.010(4)
C22 0.047(5) 0.043(5) 0.028(4) -0.002(3) -0.009(3) -0.005(4)
C23 0.037(4) 0.031(4) 0.027(4) -0.001(3) -0.010(3) -0.008(3)
Pt2 0.01713(13) 0.03239(16) 0.02177(14) -0.00438(11) -0.00338(10) -0.00533(11)
N4 0.021(3) 0.027(3) 0.030(3) 0.000(2) -0.009(2) -0.007(2)
N5 0.020(3) 0.035(3) 0.022(3) -0.003(2) -0.003(2) -0.006(2)
N6 0.014(2) 0.036(3) 0.024(3) -0.003(2) 0.000(2) -0.005(2)
C24 0.017(3) 0.044(4) 0.030(4) 0.001(3) -0.006(3) -0.003(3)
C25 0.025(3) 0.041(4) 0.032(4) 0.000(3) -0.012(3) -0.003(3)
C26 0.028(4) 0.036(4) 0.038(4) 0.004(3) -0.006(3) -0.008(3)
C27 0.018(3) 0.033(4) 0.037(4) -0.005(3) -0.007(3) -0.001(3)
C28 0.024(3) 0.044(4) 0.027(4) -0.004(3) -0.009(3) -0.013(3)
C29 0.016(3) 0.039(4) 0.028(4) -0.004(3) -0.006(3) -0.003(3)
C30 0.021(3) 0.039(4) 0.025(3) -0.011(3) -0.003(3) -0.006(3)
C31 0.028(3) 0.041(4) 0.026(4) -0.010(3) -0.003(3) -0.004(3)
C32 0.035(4) 0.049(5) 0.019(3) -0.003(3) -0.002(3) -0.015(4)
C33 0.017(3) 0.041(4) 0.027(3) -0.005(3) -0.005(3) -0.008(3)
C34 0.020(3) 0.041(4) 0.028(4) -0.009(3) -0.005(3) -0.011(3)
C35 0.028(4) 0.046(5) 0.034(4) 0.005(3) -0.012(3) -0.011(3)
C36 0.037(4) 0.029(4) 0.041(4) 0.005(3) -0.018(3) -0.010(3)
C37 0.032(4) 0.028(4) 0.035(4) -0.004(3) -0.010(3) -0.008(3)
C38 0.031(4) 0.046(5) 0.035(4) -0.006(3) -0.011(3) -0.015(3)
C39 0.024(3) 0.033(4) 0.024(3) 0.006(3) -0.008(3) -0.009(3)
C40 0.017(3) 0.038(4) 0.027(4) 0.004(3) -0.002(3) -0.009(3)
C41 0.028(3) 0.030(4) 0.020(3) -0.004(3) 0.000(3) -0.010(3)
C42 0.032(4) 0.042(4) 0.030(4) 0.003(3) -0.009(3) -0.015(3)
C43 0.038(4) 0.057(5) 0.023(4) 0.006(4) 0.001(3) -0.023(4)
C44 0.052(5) 0.053(5) 0.025(4) -0.012(4) 0.000(4) -0.018(4)
C45 0.068(6) 0.042(5) 0.039(5) -0.015(4) -0.003(4) -0.013(5)
C46 0.048(5) 0.040(4) 0.026(4) -0.003(3) 0.000(3) -0.017(4)
P1 0.0376(10) 0.0332(10) 0.0268(9) 0.0036(8) -0.0050(8) -0.0015(8)
F1 0.069(3) 0.061(3) 0.032(2) -0.004(2) -0.014(2) -0.020(3)
F2 0.044(3) 0.041(3) 0.053(3) 0.005(2) -0.013(2) 0.007(2)
F3 0.055(3) 0.050(3) 0.032(2) 0.009(2) -0.011(2) -0.015(2)
F4 0.049(3) 0.043(3) 0.039(3) 0.009(2) -0.003(2) -0.009(2)
F5 0.040(2) 0.053(3) 0.040(3) 0.013(2) -0.007(2) 0.002(2)
F6 0.049(3) 0.041(3) 0.044(3) -0.003(2) -0.016(2) -0.011(2)
P2 0.0403(11) 0.0322(11) 0.0352(11) 0.0077(9) 0.0022(9) -0.0002(9)
F7 0.067(10) 0.037(8) 0.072(11) 0.029(7) 0.038(8) 0.013(6)
F8 0.038(8) 0.056(8) 0.027(8) -0.003(6) 0.001(6) -0.010(6)
F9 0.039(5) 0.038(7) 0.060(8) 0.021(6) 0.004(5) 0.002(5)
F10 0.059(8) 0.115(13) 0.21(2) 0.138(13) 0.072(11) 0.050(8)
F11 0.23(2) 0.148(19) 0.037(6) -0.011(9) 0.010(10) -0.163(18)
F12 0.089(7) 0.21(2) 0.054(4) 0.066(9) -0.040(5) -0.082(12)
F7A 0.051(13) 0.061(19) 0.025(10) 0.011(10) -0.008(10) -0.029(12)
F8A 0.07(2) 0.062(18) 0.05(2) 0.014(13) 0.033(14) 0.005(13)
F9A 0.094(18) 0.018(9) 0.10(2) -0.028(10) -0.048(14) 0.007(9)
F10A 0.086(14) 0.026(8) 0.042(9) 0.005(7) -0.001(9) -0.019(9)
F11A 0.043(9) 0.048(10) 0.071(13) -0.007(9) -0.038(9) -0.006(8)
F12A 0.089(7) 0.21(2) 0.054(4) 0.066(9) -0.040(5) -0.082(12)
N7 0.036(4) 0.039(4) 0.042(4) -0.001(3) -0.005(3) -0.007(3)
C47 0.036(4) 0.059(6) 0.057(6) 0.017(5) -0.005(4) -0.011(4)
C48 0.052(5) 0.049(5) 0.047(5) -0.005(4) -0.011(4) -0.008(4)
O1 0.046(7) 0.045(7) 0.041(6) -0.010(5) -0.010(5) -0.004(5)
C49 0.052(5) 0.049(5) 0.047(5) -0.005(4) -0.011(4) -0.008(4)
C48A 0.038(5) 0.049(5) 0.040(5) -0.008(4) 0.001(4) -0.006(4)
O1A 0.037(6) 0.037(7) 0.057(8) 0.005(6) 0.004(6) -0.003(5)
C49A 0.038(5) 0.049(5) 0.040(5) -0.008(4) 0.001(4) -0.006(4)
O2 0.063(4) 0.063(4) 0.042(3) 0.009(3) -0.016(3) -0.022(4)

loop_
_atom_type_symbol
_atom_type_description
_atom_type_scat_dispersion_real
_atom_type_scat_dispersion_imag
_atom_type_scat_source
C C 0.0033 0.0016 'International Tables Vol C Tables 4.2.6.8 and 6.1.1.4'
H H 0.0000 0.0000 'International Tables Vol C Tables 4.2.6.8 and 6.1.1.4'
N N 0.0061 0.0033 'International Tables Vol C Tables 4.2.6.8 and 6.1.1.4'
Pt Pt -1.7033 8.3905 'International Tables Vol C Tables 4.2.6.8 and 6.1.1.4'
P P 0.1023 0.0942 'International Tables Vol C Tables 4.2.6.8 and 6.1.1.4'
F F 0.0171 0.0103 'International Tables Vol C Tables 4.2.6.8 and 6.1.1.4'
O O 0.0106 0.0060 'International Tables Vol C Tables 4.2.6.8 and 6.1.1.4'

loop_
_geom_angle_atom_site_label_1
_geom_angle_atom_site_label_2
_geom_angle_atom_site_label_3
_geom_angle
_geom_angle_site_symmetry_1
_geom_angle_site_symmetry_3
_geom_angle_publ_flag
N2 Pt1 C16 178.5(3) . . ?
N2 Pt1 N1 81.0(3) . . ?
C16 Pt1 N1 100.4(3) . . ?
N2 Pt1 N3 80.9(3) . . ?
C16 Pt1 N3 97.7(3) . . ?
N1 Pt1 N3 161.8(3) . . ?
C1 N1 C5 117.7(7) . . ?
C1 N1 Pt1 127.9(5) . . ?
C5 N1 Pt1 114.4(5) . . ?
C10 N2 C6 125.0(7) . . ?
C10 N2 Pt1 117.5(5) . . ?
C6 N2 Pt1 117.5(5) . . ?
C15 N3 C11 118.8(7) . . ?
C15 N3 Pt1 128.3(6) . . ?
C11 N3 Pt1 112.9(5) . . ?
N1 C1 C2 122.1(7) . . ?
N1 C1 H1A 118.9 . . ?
C2 C1 H1A 118.9 . . ?
C3 C2 C1 118.3(8) . . ?
C3 C2 H2A 120.8 . . ?
C1 C2 H2A 120.8 . . ?
C2 C3 C4 119.7(8) . . ?
C2 C3 H3A 120.1 . . ?
C4 C3 H3A 120.1 . . ?
C5 C4 C3 119.5(8) . . ?
C5 C4 H4A 120.2 . . ?
C3 C4 H4A 120.2 . . ?
C4 C5 N1 122.6(8) . . ?
C4 C5 C6 123.3(7) . . ?
N1 C5 C6 114.1(6) . . ?
N2 C6 C7 118.7(8) . . ?
N2 C6 C5 113.0(6) . . ?
C7 C6 C5 128.3(7) . . ?
C6 C7 C8 118.7(8) . . ?
C6 C7 H7A 120.6 . . ?
C8 C7 H7A 120.6 . . ?
C7 C8 C9 121.4(8) . . ?
C7 C8 H8A 119.3 . . ?
C9 C8 H8A 119.3 . . ?
C8 C9 C10 118.7(8) . . ?
C8 C9 H9A 120.6 . . ?
C10 C9 H9A 120.6 . . ?
N2 C10 C9 117.4(7) . . ?
N2 C10 C11 113.0(7) . . ?
C9 C10 C11 129.5(8) . . ?
C12 C11 N3 120.6(7) . . ?
C12 C11 C10 123.7(8) . . ?
N3 C11 C10 115.6(7) . . ?
C11 C12 C13 119.4(8) . . ?
C11 C12 H12A 120.3 . . ?
C13 C12 H12A 120.3 . . ?
C14 C13 C12 119.2(8) . . ?
C14 C13 H13A 120.4 . . ?
C12 C13 H13A 120.4 . . ?
C15 C14 C13 119.8(7) . . ?
C15 C14 H14A 120.1 . . ?
C13 C14 H14A 120.1 . . ?
N3 C15 C14 122.2(8) . . ?
N3 C15 H15A 118.9 . . ?
C14 C15 H15A 118.9 . . ?
C17 C16 Pt1 177.0(7) . . ?
C16 C17 C18 178.1(9) . . ?
C19 C18 C23 118.9(7) . . ?
C19 C18 C17 121.5(7) . . ?
C23 C18 C17 119.6(7) . . ?
C18 C19 C20 121.0(7) . . ?
C18 C19 H19A 119.5 . . ?
C20 C19 H19A 119.5 . . ?
C21 C20 C19 119.6(8) . . ?
C21 C20 H20A 120.2 . . ?
C19 C20 H20A 120.2 . . ?
C20 C21 C22 121.2(8) . . ?
C20 C21 H21A 119.4 . . ?
C22 C21 H21A 119.4 . . ?
C21 C22 C23 120.1(8) . . ?
C21 C22 H22A 119.9 . . ?
C23 C22 H22A 119.9 . . ?
C18 C23 C22 119.1(7) . . ?
C18 C23 H23A 120.4 . . ?
C22 C23 H23A 120.4 . . ?
N5 Pt2 C39 179.1(3) . . ?
N5 Pt2 N6 80.8(2) . . ?
C39 Pt2 N6 98.7(3) . . ?
N5 Pt2 N4 80.8(2) . . ?
C39 Pt2 N4 99.7(3) . . ?
N6 Pt2 N4 161.6(2) . . ?
C24 N4 C28 119.9(7) . . ?
C24 N4 Pt2 126.9(5) . . ?
C28 N4 Pt2 113.2(5) . . ?
C33 N5 C29 122.5(6) . . ?
C33 N5 Pt2 119.3(5) . . ?
C29 N5 Pt2 118.2(5) . . ?
C38 N6 C34 117.6(7) . . ?
C38 N6 Pt2 128.6(5) . . ?
C34 N6 Pt2 113.7(5) . . ?
N4 C24 C25 121.8(7) . . ?
N4 C24 H24A 119.1 . . ?
C25 C24 H24A 119.1 . . ?
C26 C25 C24 117.4(7) . . ?
C26 C25 H25A 121.3 . . ?
C24 C25 H25A 121.3 . . ?
C25 C26 C27 121.3(8) . . ?
C25 C26 H26A 119.4 . . ?
C27 C26 H26A 119.4 . . ?
C28 C27 C26 119.0(7) . . ?
C28 C27 H27A 120.5 . . ?
C26 C27 H27A 120.5 . . ?
C27 C28 N4 120.6(7) . . ?
C27 C28 C29 123.9(7) . . ?
N4 C28 C29 115.5(7) . . ?
N5 C29 C30 118.7(7) . . ?
N5 C29 C28 112.2(6) . . ?
C30 C29 C28 129.1(8) . . ?
C29 C30 C31 118.3(7) . . ?
C29 C30 H30A 120.8 . . ?
C31 C30 H30A 120.8 . . ?
C32 C31 C30 121.9(7) . . ?
C32 C31 H31A 119.1 . . ?
C30 C31 H31A 119.1 . . ?
C31 C32 C33 117.6(7) . . ?
C31 C32 H32A 121.2 . . ?
C33 C32 H32A 121.2 . . ?
N5 C33 C32 120.9(7) . . ?
N5 C33 C34 112.4(6) . . ?
C32 C33 C34 126.6(7) . . ?
C35 C34 N6 121.4(7) . . ?
C35 C34 C33 124.8(7) . . ?
N6 C34 C33 113.8(7) . . ?
C34 C35 C36 120.3(7) . . ?
C34 C35 H35A 119.8 . . ?
C36 C35 H35A 119.8 . . ?
C35 C36 C37 118.1(7) . . ?
C35 C36 H36A 121.0 . . ?
C37 C36 H36A 121.0 . . ?
C38 C37 C36 119.5(7) . . ?
C38 C37 H37A 120.2 . . ?
C36 C37 H37A 120.2 . . ?
N6 C38 C37 122.9(7) . . ?
N6 C38 H38A 118.5 . . ?
C37 C38 H38A 118.5 . . ?
C40 C39 Pt2 178.5(7) . . ?
C39 C40 C41 179.5(9) . . ?
C46 C41 C42 118.9(6) . . ?
C46 C41 C40 119.1(7) . . ?
C42 C41 C40 122.0(7) . . ?
C43 C42 C41 120.4(8) . . ?
C43 C42 H42A 119.8 . . ?
C41 C42 H42A 119.8 . . ?
C44 C43 C42 121.1(8) . . ?
C44 C43 H43A 119.4 . . ?
C42 C43 H43A 119.4 . . ?
C43 C44 C45 120.0(7) . . ?
C43 C44 H44A 120.0 . . ?
C45 C44 H44A 120.0 . . ?
C44 C45 C46 119.8(9) . . ?
C44 C45 H45A 120.1 . . ?
C46 C45 H45A 120.1 . . ?
C41 C46 C45 119.8(8) . . ?
C41 C46 H46A 120.1 . . ?
C45 C46 H46A 120.1 . . ?
F4 P1 F1 90.1(3) . . ?
F4 P1 F3 179.8(3) . . ?
F1 P1 F3 90.0(3) . . ?
F4 P1 F2 89.1(3) . . ?
F1 P1 F2 91.6(3) . . ?
F3 P1 F2 90.7(3) . . ?
F4 P1 F5 90.3(3) . . ?
F1 P1 F5 89.8(3) . . ?
F3 P1 F5 89.9(3) . . ?
F2 P1 F5 178.5(3) . . ?
F4 P1 F6 90.4(3) . . ?
F1 P1 F6 178.8(3) . . ?
F3 P1 F6 89.5(3) . . ?
F2 P1 F6 89.5(3) . . ?
F5 P1 F6 89.1(3) . . ?
F12A P2 F11 156.9(15) . . ?
F12A P2 F9A 94.8(13) . . ?
F11 P2 F9A 108.3(14) . . ?
F12A P2 F8A 93.5(13) . . ?
F11 P2 F8A 86.8(15) . . ?
F9A P2 F8A 92.3(12) . . ?
F12A P2 F10 65.5(16) . . ?
F11 P2 F10 91.6(10) . . ?
F9A P2 F10 159.2(16) . . ?
F8A P2 F10 83.0(14) . . ?
F12A P2 F9 109.7(14) . . ?
F11 P2 F9 93.2(9) . . ?
F9A P2 F9 16.1(14) . . ?
F8A P2 F9 96.9(14) . . ?
F10 P2 F9 175.2(12) . . ?
F12A P2 F7 84.9(18) . . ?
F11 P2 F7 92.3(8) . . ?
F9A P2 F7 93.8(14) . . ?
F8A P2 F7 173.7(14) . . ?
F10 P2 F7 90.9(7) . . ?
F9 P2 F7 89.3(7) . . ?
F12A P2 F8 92.2(16) . . ?
F11 P2 F8 90.6(7) . . ?
F9A P2 F8 85.7(14) . . ?
F8A P2 F8 6.8(17) . . ?
F10 P2 F8 88.5(7) . . ?
F9 P2 F8 91.0(7) . . ?
F7 P2 F8 177.0(10) . . ?
F12A P2 F10A 93.7(13) . . ?
F11 P2 F10A 63.1(12) . . ?
F9A P2 F10A 171.1(12) . . ?
F8A P2 F10A 89.8(12) . . ?
F10 P2 F10A 29.7(14) . . ?
F9 P2 F10A 155.1(10) . . ?
F7 P2 F10A 84.3(11) . . ?
F8 P2 F10A 96.6(11) . . ?
F12A P2 F12 22.2(16) . . ?
F11 P2 F12 179.1(10) . . ?
F9A P2 F12 72.6(14) . . ?
F8A P2 F12 93.3(17) . . ?
F10 P2 F12 87.5(10) . . ?
F9 P2 F12 87.7(8) . . ?
F7 P2 F12 87.5(9) . . ?
F8 P2 F12 89.6(8) . . ?
F10A P2 F12 116.0(12) . . ?
F12A P2 F7A 91.9(12) . . ?
F11 P2 F7A 87.6(11) . . ?
F9A P2 F7A 89.0(11) . . ?
F8A P2 F7A 174.3(14) . . ?
F10 P2 F7A 97.7(12) . . ?
F9 P2 F7A 82.9(12) . . ?
F7 P2 F7A 8.3(15) . . ?
F8 P2 F7A 173.5(12) . . ?
F10A P2 F7A 88.1(10) . . ?
F12 P2 F7A 92.4(13) . . ?
F12A P2 F11A 176.7(14) . . ?
F11 P2 F11A 20.6(11) . . ?
F9A P2 F11A 87.8(11) . . ?
F8A P2 F11A 88.6(12) . . ?
F10 P2 F11A 112.2(13) . . ?
F9 P2 F11A 72.6(10) . . ?
F7 P2 F11A 92.8(13) . . ?
F8 P2 F11A 90.1(11) . . ?
F10A P2 F11A 83.6(9) . . ?
F12 P2 F11A 160.3(10) . . ?
F7A P2 F11A 85.9(10) . . ?
C48A N7 C47 118.1(7) . . ?
C48A N7 C48 120.9(7) . . ?
C47 N7 C48 120.8(7) . . ?
N7 C47 H47A 109.5 . . ?
N7 C47 H47B 109.5 . . ?
H47A C47 H47B 109.5 . . ?
N7 C47 H47C 109.5 . . ?
H47A C47 H47C 109.5 . . ?
H47B C47 H47C 109.5 . . ?
O1 C48 N7 118.8(9) . . ?
O1A C48A N7 119.5(9) . . ?
H2C O2 H2B 122(5) . . ?

loop_
_geom_bond_atom_site_label_1
_geom_bond_atom_site_label_2
_geom_bond_distance
_geom_bond_site_symmetry_2
_geom_bond_publ_flag
Pt1 N2 1.980(6) . ?
Pt1 C16 1.982(8) . ?
Pt1 N1 2.013(6) . ?
Pt1 N3 2.015(6) . ?
N1 C1 1.354(11) . ?
N1 C5 1.390(9) . ?
N2 C10 1.346(11) . ?
N2 C6 1.356(10) . ?
N3 C15 1.353(9) . ?
N3 C11 1.395(10) . ?
C1 C2 1.404(11) . ?
C1 H1A 0.9500 . ?
C2 C3 1.386(11) . ?
C2 H2A 0.9500 . ?
C3 C4 1.396(13) . ?
C3 H3A 0.9500 . ?
C4 C5 1.345(11) . ?
C4 H4A 0.9500 . ?
C5 C6 1.496(12) . ?
C6 C7 1.367(11) . ?
C7 C8 1.388(12) . ?
C7 H7A 0.9500 . ?
C8 C9 1.389(11) . ?
C8 H8A 0.9500 . ?
C9 C10 1.398(11) . ?
C9 H9A 0.9500 . ?
C10 C11 1.462(11) . ?
C11 C12 1.387(12) . ?
C12 C13 1.396(11) . ?
C12 H12A 0.9500 . ?
C13 C14 1.389(12) . ?
C13 H13A 0.9500 . ?
C14 C15 1.374(12) . ?
C14 H14A 0.9500 . ?
C15 H15A 0.9500 . ?
C16 C17 1.187(11) . ?
C17 C18 1.458(10) . ?
C18 C19 1.388(11) . ?
C18 C23 1.399(10) . ?
C19 C20 1.389(11) . ?
C19 H19A 0.9500 . ?
C20 C21 1.362(12) . ?
C20 H20A 0.9500 . ?
C21 C22 1.365(12) . ?
C21 H21A 0.9500 . ?
C22 C23 1.410(11) . ?
C22 H22A 0.9500 . ?
C23 H23A 0.9500 . ?
Pt2 N5 1.957(6) . ?
Pt2 C39 1.978(7) . ?
Pt2 N6 2.020(6) . ?
Pt2 N4 2.033(6) . ?
N4 C24 1.335(10) . ?
N4 C28 1.383(10) . ?
N5 C33 1.328(10) . ?
N5 C29 1.368(10) . ?
N6 C38 1.347(10) . ?
N6 C34 1.393(9) . ?
C24 C25 1.413(12) . ?
C24 H24A 0.9500 . ?
C25 C26 1.377(11) . ?
C25 H25A 0.9500 . ?
C26 C27 1.386(11) . ?
C26 H26A 0.9500 . ?
C27 C28 1.377(11) . ?
C27 H27A 0.9500 . ?
C28 C29 1.472(11) . ?
C29 C30 1.385(10) . ?
C30 C31 1.387(11) . ?
C30 H30A 0.9500 . ?
C31 C32 1.378(11) . ?
C31 H31A 0.9500 . ?
C32 C33 1.377(10) . ?
C32 H32A 0.9500 . ?
C33 C34 1.508(11) . ?
C34 C35 1.365(12) . ?
C35 C36 1.400(11) . ?
C35 H35A 0.9500 . ?
C36 C37 1.393(11) . ?
C36 H36A 0.9500 . ?
C37 C38 1.378(12) . ?
C37 H37A 0.9500 . ?
C38 H38A 0.9500 . ?
C39 C40 1.216(10) . ?
C40 C41 1.439(9) . ?
C41 C46 1.388(11) . ?
C41 C42 1.392(10) . ?
C42 C43 1.371(11) . ?
C42 H42A 0.9500 . ?
C43 C44 1.363(13) . ?
C43 H43A 0.9500 . ?
C44 C45 1.375(14) . ?
C44 H44A 0.9500 . ?
C45 C46 1.406(11) . ?
C45 H45A 0.9500 . ?
C46 H46A 0.9500 . ?
P1 F4 1.596(5) . ?
P1 F1 1.594(5) . ?
P1 F3 1.601(5) . ?
P1 F2 1.605(5) . ?
P1 F5 1.604(5) . ?
P1 F6 1.613(5) . ?
P2 F12A 1.519(15) . ?
P2 F11 1.536(12) . ?
P2 F9A 1.557(15) . ?
P2 F8A 1.561(15) . ?
P2 F10 1.574(11) . ?
P2 F9 1.572(10) . ?
P2 F7 1.589(10) . ?
P2 F8 1.596(10) . ?
P2 F10A 1.592(13) . ?
P2 F12 1.591(13) . ?
P2 F7A 1.612(14) . ?
P2 F11A 1.630(13) . ?
N7 C48A 1.413(9) . ?
N7 C47 1.433(12) . ?
N7 C48 1.431(9) . ?
C47 H47A 0.9800 . ?
C47 H47B 0.9800 . ?
C47 H47C 0.9800 . ?
C48 O1 1.325(13) . ?
C48A O1A 1.261(13) . ?
O2 H2C 0.90(2) . ?
O2 H2B 0.90(2) . ?
